data_1568932
loop_
_publ_author_name
'Zhao, Tingting'
'Bell, Nicola L.'
'Chisholm, Greig'
'Kandasamy, Balamurugan'
'Long, De-Liang'
'Cronin, Leroy'

_publ_section_title
;
 Aqueous solutions of super reduced polyoxotungstates as electron storage
 systems.
;
_journal_issue 6
_journal_name_full 'Energy &amp; environmental science'
_journal_page_first 2603
_journal_page_last 2610
_journal_paper_doi 10.1039/d3ee00569k
_journal_volume 16
_journal_year 2023
_chemical_formula_sum 'H76 Li14 Na O148 P5 W30'
_chemical_formula_weight 8235.10
_space_group_crystal_system monoclinic
_space_group_IT_number 12
_space_group_name_Hall '-C 2y'
_space_group_name_H-M_alt 'C 1 2/m 1'
_atom_sites_solution_primary direct
_atom_sites_solution_secondary difmap
_audit_creation_method SHELXL-2018/3
_audit_update_record
;
2022-05-20 deposited with the CCDC.	2023-04-21 downloaded from the CCDC.
;
_cell_angle_alpha 90
_cell_angle_beta 95.848(4)
_cell_angle_gamma 90
_cell_formula_units_Z 4
_cell_length_a 27.1590(12)
_cell_length_b 21.1739(9)
_cell_length_c 23.6358(10)
_cell_measurement_reflns_used 10694
_cell_measurement_temperature 150(2)
_cell_measurement_theta_max 26.35
_cell_measurement_theta_min 2.47
_cell_volume 13521.3(10)
_computing_cell_refinement 'CrysAlisPro 1.171.41.93a (Rigaku OD, 2020)'
_computing_data_collection 'CrysAlisPro 1.171.41.93a (Rigaku OD, 2020)'
_computing_data_reduction 'CrysAlisPro 1.171.41.93a (Rigaku OD, 2020)'
_computing_molecular_graphics Diamond3
_computing_publication_material WinGX
_computing_structure_refinement 'SHELXL-2018/3 (Sheldrick, 2018)'
_computing_structure_solution 'SHELXS-2018/3 (Sheldrick, 2018)'
_diffrn_ambient_temperature 150(2)
_diffrn_measured_fraction_theta_full 0.997
_diffrn_measured_fraction_theta_max 0.992
_diffrn_measurement_device_type 'XtaLAB Synergy R, HyPix-Arc 150'
_diffrn_measurement_method '\w & \f scans'
_diffrn_radiation_type MoK\a
_diffrn_radiation_wavelength 0.71073
_diffrn_reflns_av_unetI/netI 0.0298
_diffrn_reflns_Laue_measured_fraction_full 0.997
_diffrn_reflns_Laue_measured_fraction_max 0.992
_diffrn_reflns_limit_h_max 33
_diffrn_reflns_limit_h_min -32
_diffrn_reflns_limit_k_max 26
_diffrn_reflns_limit_k_min -26
_diffrn_reflns_limit_l_max 29
_diffrn_reflns_limit_l_min -29
_diffrn_reflns_number 18143
_diffrn_reflns_point_group_measured_fraction_full 0.997
_diffrn_reflns_point_group_measured_fraction_max 0.992
_diffrn_reflns_theta_full 25.242
_diffrn_reflns_theta_max 26.556
_diffrn_reflns_theta_min 2.444
_diffrn_source 'micro-focus sealed X-ray tube'
_exptl_absorpt_coefficient_mu 25.591
_exptl_absorpt_correction_T_max 0.408
_exptl_absorpt_correction_T_min 0.212
_exptl_absorpt_correction_type gaussian
_exptl_absorpt_process_details
;
CrysAlisPro 1.171.41.56a (Rigaku Oxford Diffraction, 2020)
Numerical absorption correction based on gaussian integration over
			a multifaceted crystal model Spherical absorption correction
 using equivalent radius and absorption coefficient.
Empirical absorption correction using spherical harmonics,
 implemented in SCALE3 ABSPACK scaling algorithm.
;
_exptl_crystal_colour colorless
_exptl_crystal_density_diffrn 4.045
_exptl_crystal_density_method none
_exptl_crystal_description polyhedral
_exptl_crystal_F_000 14432
_exptl_crystal_size_max 0.095
_exptl_crystal_size_mid 0.089
_exptl_crystal_size_min 0.056
_refine_diff_density_max 8.33
_refine_diff_density_min -2.81
_refine_diff_density_rms 0.63
_refine_ls_extinction_method none
_refine_ls_goodness_of_fit_ref 1.063
_refine_ls_hydrogen_treatment undef
_refine_ls_matrix_type full
_refine_ls_number_parameters 725
_refine_ls_number_reflns 18143
_refine_ls_number_restraints 354
_refine_ls_restrained_S_all 1.055
_refine_ls_R_factor_all 0.0908
_refine_ls_R_factor_gt 0.0809
_refine_ls_shift/su_max 0.001
_refine_ls_shift/su_mean 0.000
_refine_ls_structure_factor_coef Fsqd
_refine_ls_weighting_details 'w=1/[\s^2^(Fo^2^)+(0.1141P)^2^+3141.1602P] where P=(Fo^2^+2Fc^2^)/3'
_refine_ls_weighting_scheme calc
_refine_ls_wR_factor_gt 0.2189
_refine_ls_wR_factor_ref 0.2268
_reflns_Friedel_coverage 0.000
_reflns_number_gt 15862
_reflns_number_total 18143
_reflns_threshold_expression 'I > 2\s(I)'
_cod_data_source_file d3ee00569k2.cif
_cod_data_source_block tzh2-24twin_sq
_cod_depositor_comments
;
The following automatic conversions were performed:

data item '_atom_sites_solution_primary' value 'direct method' was
changed to 'direct'.

data item '_atom_sites_solution_secondary' value 'diffmap' was
changed to 'difmap'.

Automatic conversion script
Id: cif_fix_values 8170 2020-07-09 18:12:32Z antanas 

 Adding full bibliography for 1568932.cif.
;
_cod_original_sg_symbol_H-M 'C 2/m'
_cod_database_code 1568932
_shelx_shelxl_version_number 2018/3
_shelx_space_group_comment
;
The symmetry employed for this shelxl refinement is uniquely defined
by the following loop, which should always be used as a source of
symmetry information in preference to the above space-group names.
They are only intended as comments.
;
_shelx_estimated_absorpt_t_min 0.195
_shelx_estimated_absorpt_t_max 0.328

loop_
_space_group_symop_operation_xyz
'x, y, z'
'-x, y, -z'
'x+1/2, y+1/2, z'
'-x+1/2, y+1/2, -z'
'-x, -y, -z'
'x, -y, z'
'-x+1/2, -y+1/2, -z'
'x+1/2, -y+1/2, z'

loop_
_atom_site_label
_atom_site_type_symbol
_atom_site_fract_x
_atom_site_fract_y
_atom_site_fract_z
_atom_site_U_iso_or_equiv
_atom_site_adp_type
_atom_site_occupancy
_atom_site_site_symmetry_order
_atom_site_calc_flag
_atom_site_refinement_flags_posn
_atom_site_refinement_flags_adp
_atom_site_refinement_flags_occupancy
_atom_site_disorder_assembly
_atom_site_disorder_group
W1 W 0.19229(5) 0.33970(7) 0.13245(6) 0.0207(3) Uani 1 1 d . . . . .
W2 W 0.32989(5) 0.33987(7) 0.13243(6) 0.0208(3) Uani 1 1 d . . . . .
W3 W 0.16337(5) 0.34017(6) 0.28350(6) 0.0213(3) Uani 1 1 d . . . . .
W4 W 0.38660(5) 0.34021(6) 0.28378(6) 0.0224(3) Uani 1 1 d . . . . .
W5 W 0.28337(6) 0.33995(5) 0.37613(4) 0.0213(2) Uani 1 1 d . . . . .
W6 W 0.17911(8) 0.42181(7) -0.00554(6) 0.0366(4) Uani 1 1 d . . . . .
W7 W 0.36290(7) 0.42188(7) 0.48776(7) 0.0370(4) Uani 1 1 d . . . . .
W8 W 0.46801(7) 0.42240(8) 0.39365(8) 0.0377(4) Uani 1 1 d . . . . .
W9 W 0.43849(7) 0.42157(8) 0.08680(9) 0.0363(4) Uani 1 1 d . . . . .
W10 W 0.07549(6) 0.42176(8) 0.08765(8) 0.0363(4) Uani 1 1 d . . . . .
W11 W 0.04597(6) 0.42185(8) 0.24164(9) 0.0370(4) Uani 1 1 d . . . . .
W12 W 0.31834(8) 0.42175(7) -0.00592(6) 0.0361(4) Uani 1 1 d . . . . .
W13 W 0.22451(7) 0.42204(7) 0.48851(7) 0.0390(4) Uani 1 1 d . . . . .
W14 W 0.49583(6) 0.42187(8) 0.24052(9) 0.0390(4) Uani 1 1 d . . . . .
W15 W 0.10217(7) 0.42178(8) 0.39405(8) 0.0376(4) Uani 1 1 d . . . . .
P1 P 0.3350(5) 0.500000 0.1212(5) 0.019(3) Uani 1 2 d S T P . .
P2 P 0.3972(5) 0.500000 0.2875(5) 0.023(3) Uani 1 2 d S T P . .
P3 P 0.2849(5) 0.500000 0.3885(3) 0.0181(18) Uani 1 2 d S T P . .
P4 P 0.1518(4) 0.500000 0.2862(5) 0.017(2) Uani 1 2 d S T P . .
P5 P 0.1848(4) 0.500000 0.1210(5) 0.020(3) Uani 1 2 d S T P . .
Na1 Na 0.2740(13) 0.4334(13) 0.2413(10) 0.036(5) Uani 0.5 1 d . U P . .
O1 O 0.1961(10) 0.500000 0.0590(11) 0.009(6) Uani 1 2 d S TU P . .
O2 O 0.2286(7) 0.3369(9) 0.3148(8) 0.012(4) Uiso 1 1 d . . . . .
O3 O 0.3330(11) 0.500000 0.4287(13) 0.016(6) Uani 1 2 d S TU P . .
O4 O 0.4985(13) 0.500000 0.4176(15) 0.027(8) Uani 1 2 d S TU P . .
O5 O 0.1276(13) 0.500000 0.1199(14) 0.023(8) Uani 1 2 d S TU P . .
O6 O 0.2427(8) 0.4289(8) -0.0179(7) 0.016(4) Uani 1 1 d . U . . .
O7 O 0.2810(9) 0.4401(8) 0.3527(7) 0.017(3) Uani 1 1 d . U . . .
O8 O 0.3335(9) 0.3676(11) 0.4327(10) 0.020(5) Uani 1 1 d . U . . .
O9 O 0.1958(8) 0.3679(10) 0.0547(8) 0.014(5) Uani 1 1 d . U . . .
O10 O 0.2096(13) 0.3700(11) 0.5429(9) 0.036(5) Uani 1 1 d . U . . .
O11 O 0.1844(12) 0.4404(10) 0.2754(8) 0.026(4) Uani 1 1 d . U . . .
O12 O 0.3222(10) 0.500000 -0.0472(11) 0.010(6) Uani 1 2 d S TU P . .
O13 O 0.3678(8) 0.4402(8) 0.2767(8) 0.012(4) Uani 1 1 d . U . . .
O14 O 0.4235(7) 0.4273(9) 0.4483(8) 0.012(4) Uiso 1 1 d . . . . .
O15 O 0.1639(14) 0.500000 -0.0472(14) 0.030(8) Uani 1 2 d S TU P . .
O16 O 0.3880(11) 0.4244(14) 0.0218(12) 0.040(7) Uani 1 1 d . U . . .
O17 O 0.3931(11) 0.500000 0.1217(13) 0.019(7) Uani 1 2 d S TU P . .
O18 O 0.0781(11) 0.500000 0.4204(13) 0.017(7) Uani 1 2 d S TU P . .
O19 O 0.2627(10) 0.3344(8) 0.1442(7) 0.017(3) Uiso 1 1 d . . . . .
O20 O 0.2072(8) 0.4407(10) 0.1528(8) 0.014(4) Uiso 1 1 d . . . . .
O21 O 0.4768(11) 0.3702(14) 0.0567(13) 0.039(8) Uani 1 1 d . U . . .
O22 O 0.3460(8) 0.3346(10) 0.2110(9) 0.018(5) Uani 1 1 d . U . . .
O23 O 0.0685(12) 0.3709(15) 0.4305(12) 0.038(7) Uani 1 1 d . U . . .
O24 O 0.4211(11) 0.500000 0.3505(13) 0.016(6) Uani 1 2 d S TU P . .
O25 O 0.1621(11) 0.3688(12) -0.0610(10) 0.031(6) Uani 1 1 d . U . . .
O26 O 0.1146(7) 0.4272(9) 0.0229(8) 0.010(4) Uiso 1 1 d . . . . .
O27 O 0.3954(8) 0.3654(11) 0.1190(9) 0.019(5) Uani 1 1 d . U . . .
O28 O 0.1042(14) 0.500000 0.2483(15) 0.025(7) Uani 1 2 d S TU P . .
O29 O 0.0416(14) 0.500000 0.0688(15) 0.032(9) Uani 1 2 d S TU P . .
O30 O 0.0298(10) 0.3696(13) 0.0594(12) 0.030(6) Uani 1 1 d . U . . .
O31 O 0.1282(10) 0.3677(12) 0.1227(10) 0.029(6) Uani 1 1 d . U . . .
O32 O 0.1818(9) 0.2611(11) 0.1180(9) 0.027(6) Uani 1 1 d . U . . .
O33 O 0.3191(8) 0.4421(10) 0.1489(9) 0.018(5) Uiso 1 1 d . . . . .
O34 O 0.4421(12) 0.500000 0.2506(12) 0.018(7) Uani 1 2 d S TU P . .
O35 O 0.4655(12) 0.500000 0.0612(13) 0.019(7) Uani 1 2 d S TU P . .
O36 O 0.1596(9) 0.4292(12) 0.4519(10) 0.028(5) Uani 1 1 d . U . . .
O37 O 0.2374(9) 0.3671(11) 0.4286(9) 0.021(5) Uani 1 1 d . U . . .
O38 O 0.3099(10) 0.3671(13) 0.0549(11) 0.030(6) Uani 1 1 d . U . . .
O39 O 0.0560(8) 0.4244(10) 0.3258(9) 0.018(5) Uiso 1 1 d . . . . .
O40 O 0.1868(11) 0.3387(11) 0.2125(9) 0.032(6) Uani 1 1 d . U . . .
O41 O 0.4763(12) 0.4303(14) 0.1609(13) 0.044(7) Uani 1 1 d . U . . .
O42 O 0.1410(9) 0.3681(11) 0.3551(10) 0.026(5) Uani 1 1 d . U . . .
O43 O 0.2151(13) 0.500000 0.5286(12) 0.025(7) Uani 1 2 d S TU P . .
O44 O 0.5084(10) 0.3716(13) 0.4287(11) 0.033(6) Uani 1 1 d . U . . .
O45 O 0.0498(9) 0.4271(11) 0.1610(10) 0.023(5) Uani 1 1 d . U . . .
O46 O 0.3280(10) 0.3361(12) 0.3250(11) 0.033(6) Uani 1 1 d . U . . .
O47 O 0.3251(11) 0.3696(12) -0.0600(11) 0.035(7) Uani 1 1 d . U . . .
O48 O 0.2405(11) 0.500000 0.4274(12) 0.019(7) Uani 1 2 d S TU P . .
O49 O 0.3119(15) 0.500000 0.0546(16) 0.033(9) Uani 1 2 d S TU P . .
O50 O 0.3836(10) 0.3716(11) 0.5410(10) 0.031(5) Uani 1 1 d . U . . .
O51 O 0.1018(9) 0.3643(10) 0.2443(9) 0.020(5) Uani 1 1 d . U . . .
O52 O 0.3771(13) 0.500000 0.5267(13) 0.028(8) Uani 1 2 d S TU P . .
O53 O 0.0088(12) 0.500000 0.2425(13) 0.025(7) Uani 1 2 d S TU P . .
O54 O 0.1485(10) 0.2619(12) 0.2884(10) 0.032(6) Uani 1 1 d . U . . .
O55 O 0.4437(9) 0.3685(12) 0.2472(10) 0.029(6) Uani 1 1 d . U . . .
O56 O -0.0040(8) 0.3700(11) 0.2377(10) 0.024(5) Uani 1 1 d . U . . .
O57 O 0.4028(9) 0.2596(12) 0.2884(11) 0.032(6) Uani 1 1 d . U . . .
O58 O 0.1395(13) 0.500000 0.3501(15) 0.024(7) Uani 1 2 d S TU P . .
O59 O 0.3411(10) 0.2593(12) 0.1167(10) 0.033(6) Uani 1 1 d . U . . .
O60 O 0.4226(9) 0.3664(11) 0.3515(9) 0.022(5) Uani 1 1 d . U . . .
O61 O 0.2874(12) 0.2611(12) 0.3945(9) 0.040(5) Uani 1 1 d . U . . .
O62 O 0.4997(9) 0.4262(13) 0.3211(11) 0.033(6) Uani 1 1 d . U . . .
O63 O 0.5314(13) 0.500000 0.2387(14) 0.023(7) Uani 1 2 d S TU P . .
O64 O 0.2924(10) 0.4270(11) 0.5098(9) 0.033(5) Uani 1 1 d . U . . .
O65 O 0.5445(13) 0.3707(16) 0.2392(15) 0.055(8) Uani 1 1 d . U . . .
O71 O -0.0789(16) 0.4189(16) 0.4037(12) 0.063(10) Uani 1 1 d . . . . .
O72 O 0.4017(13) 0.500000 0.6413(14) 0.048(12) Uani 1 2 d S T P . .
O73 O -0.0370(13) 0.2500(14) 0.1791(13) 0.056(9) Uani 1 1 d . . . . .
O74 O 0.2359(17) 0.3385(17) -0.1405(13) 0.076(10) Uani 1 1 d . . . . .
O75 O 0.250000 0.250000 0.000000 0.084(14) Uiso 1 2 d S . P . .
O76 O -0.058(3) 0.500000 0.077(3) 0.10(2) Uiso 1 2 d S . P . .
O77 O 0.565(2) 0.500000 0.075(3) 0.061(17) Uiso 0.8 2 d S . P . .
O78 O 0.061(2) 0.255(3) 0.173(2) 0.079(17) Uiso 0.7 1 d . . P . .
O79 O 0.1583(16) 0.153(2) 0.2092(18) 0.091(13) Uiso 1 1 d . . . . .
O80 O 0.0227(17) 0.259(2) 0.3409(18) 0.031(11) Uiso 0.5 1 d . . P . .
O81 O 0.443(4) 0.242(5) 0.031(5) 0.09(3) Uiso 0.4 1 d . . P . .
O82 O -0.046(5) 0.500000 0.337(6) 0.13(5) Uiso 0.6 2 d S . P . .

loop_
_atom_site_aniso_label
_atom_site_aniso_U_11
_atom_site_aniso_U_22
_atom_site_aniso_U_33
_atom_site_aniso_U_23
_atom_site_aniso_U_13
_atom_site_aniso_U_12
W1 0.0255(7) 0.0152(7) 0.0205(7) -0.0011(5) -0.0014(5) -0.0032(5)
W2 0.0259(7) 0.0170(7) 0.0195(7) -0.0029(5) 0.0018(5) 0.0004(5)
W3 0.0241(7) 0.0184(7) 0.0212(6) 0.0017(5) 0.0009(5) -0.0029(5)
W4 0.0251(7) 0.0184(7) 0.0231(7) 0.0007(5) -0.0005(5) 0.0034(5)
W5 0.0252(5) 0.0178(5) 0.0202(5) 0.0035(4) -0.0011(6) -0.0012(6)
W6 0.0695(13) 0.0213(8) 0.0163(7) -0.0025(6) -0.0089(7) -0.0023(8)
W7 0.0538(10) 0.0257(8) 0.0266(7) 0.0007(6) -0.0199(7) 0.0033(7)
W8 0.0387(10) 0.0260(9) 0.0430(10) 0.0027(7) -0.0225(8) 0.0031(7)
W9 0.0377(10) 0.0236(9) 0.0524(11) 0.0017(8) 0.0274(8) 0.0048(7)
W10 0.0283(9) 0.0217(9) 0.0543(11) -0.0016(8) -0.0178(8) -0.0030(6)
W11 0.0176(7) 0.0242(8) 0.0677(11) -0.0002(8) -0.0028(7) -0.0041(6)
W12 0.0744(13) 0.0162(8) 0.0181(7) -0.0027(6) 0.0072(7) 0.0000(8)
W13 0.0694(12) 0.0243(8) 0.0268(7) 0.0046(6) 0.0222(7) 0.0003(7)
W14 0.0244(8) 0.0269(9) 0.0675(11) -0.0025(8) 0.0138(8) 0.0032(7)
W15 0.0476(11) 0.0268(9) 0.0430(10) 0.0005(7) 0.0275(8) -0.0028(7)
P1 0.031(8) 0.012(6) 0.016(5) 0.000 0.013(5) 0.000
P2 0.029(7) 0.029(7) 0.009(5) 0.000 -0.003(5) 0.000
P3 0.021(5) 0.025(5) 0.008(4) 0.000 0.002(5) 0.000
P4 0.014(5) 0.005(5) 0.034(6) 0.000 0.004(5) 0.000
P5 0.023(7) 0.022(6) 0.015(5) 0.000 0.006(4) 0.000
Na1 0.028(9) 0.056(10) 0.023(8) -0.003(8) 0.007(9) -0.009(10)
O1 0.014(10) 0.009(9) 0.003(9) 0.000 0.001(7) 0.000
O3 0.011(10) 0.016(10) 0.020(10) 0.000 -0.003(8) 0.000
O4 0.025(11) 0.026(11) 0.028(11) 0.000 -0.005(9) 0.000
O5 0.024(11) 0.020(11) 0.025(11) 0.000 0.000(9) 0.000
O6 0.019(9) 0.016(7) 0.014(7) 0.003(6) 0.004(7) 0.001(7)
O7 0.019(7) 0.014(7) 0.014(6) 0.000(6) -0.010(8) -0.004(8)
O8 0.016(8) 0.019(9) 0.022(9) 0.000(7) -0.009(7) 0.003(7)
O9 0.017(8) 0.020(8) 0.006(7) -0.006(6) 0.005(6) -0.001(7)
O10 0.029(8) 0.048(10) 0.032(8) 0.007(8) 0.011(9) 0.000(9)
O11 0.037(9) 0.022(8) 0.020(7) 0.002(7) 0.004(8) -0.004(9)
O12 0.013(10) 0.010(9) 0.008(9) 0.000 0.001(7) 0.000
O13 0.015(8) 0.004(7) 0.018(7) -0.004(6) 0.003(7) -0.001(6)
O15 0.031(12) 0.028(12) 0.030(11) 0.000 0.003(9) 0.000
O16 0.042(11) 0.042(11) 0.036(10) 0.000(8) 0.007(8) 0.003(8)
O17 0.011(10) 0.023(11) 0.022(10) 0.000 0.005(8) 0.000
O18 0.018(10) 0.018(11) 0.018(10) 0.000 0.009(8) 0.000
O21 0.041(11) 0.035(11) 0.042(11) -0.010(9) 0.003(9) 0.004(9)
O22 0.016(9) 0.021(9) 0.018(8) 0.000(7) 0.000(7) 0.006(7)
O23 0.047(11) 0.037(11) 0.030(10) 0.008(8) 0.003(8) -0.006(9)
O24 0.012(10) 0.015(10) 0.020(10) 0.000 -0.008(8) 0.000
O25 0.037(10) 0.034(10) 0.021(9) -0.003(8) 0.003(8) -0.004(8)
O27 0.018(8) 0.021(9) 0.021(8) 0.009(7) 0.010(7) -0.003(7)
O28 0.031(11) 0.017(11) 0.028(11) 0.000 0.000(9) 0.000
O29 0.028(12) 0.035(12) 0.033(12) 0.000 0.002(9) 0.000
O30 0.022(9) 0.034(10) 0.032(10) 0.002(8) -0.010(8) -0.008(8)
O31 0.031(10) 0.028(10) 0.027(9) -0.007(8) -0.001(8) -0.003(8)
O32 0.031(10) 0.030(9) 0.018(8) -0.007(7) -0.006(7) 0.001(8)
O34 0.019(10) 0.022(11) 0.012(10) 0.000 0.001(8) 0.000
O35 0.014(10) 0.021(11) 0.022(10) 0.000 -0.003(8) 0.000
O36 0.028(9) 0.035(10) 0.024(9) 0.006(7) 0.012(7) -0.006(8)
O37 0.030(9) 0.019(9) 0.013(8) 0.001(7) 0.000(7) 0.006(7)
O38 0.031(10) 0.031(10) 0.028(9) 0.000(8) 0.007(8) -0.005(8)
O40 0.043(11) 0.035(10) 0.018(8) 0.001(7) -0.001(8) 0.012(9)
O41 0.045(11) 0.046(11) 0.041(11) 0.005(9) 0.010(9) 0.002(9)
O42 0.025(9) 0.023(9) 0.030(9) 0.002(8) 0.009(7) 0.012(7)
O43 0.029(12) 0.025(10) 0.021(10) 0.000 0.005(9) 0.000
O44 0.037(10) 0.028(10) 0.033(10) -0.005(8) -0.005(8) 0.005(8)
O45 0.020(9) 0.024(9) 0.024(9) 0.001(7) -0.008(7) 0.004(7)
O46 0.037(10) 0.029(9) 0.036(10) 0.014(8) 0.014(8) -0.011(8)
O47 0.043(11) 0.032(10) 0.030(9) -0.005(8) 0.002(8) 0.008(8)
O48 0.021(11) 0.023(11) 0.014(10) 0.000 0.005(8) 0.000
O49 0.038(13) 0.025(12) 0.033(12) 0.000 -0.002(9) 0.000
O50 0.036(10) 0.019(9) 0.036(9) 0.007(8) -0.003(8) 0.006(8)
O51 0.025(9) 0.018(8) 0.017(8) 0.007(7) -0.003(7) 0.001(7)
O52 0.031(11) 0.030(11) 0.022(10) 0.000 -0.010(9) 0.000
O53 0.025(11) 0.030(11) 0.017(10) 0.000 -0.004(9) 0.000
O54 0.035(10) 0.032(10) 0.028(9) -0.007(8) 0.003(8) 0.001(8)
O55 0.025(9) 0.036(10) 0.025(9) -0.001(8) 0.000(7) -0.004(8)
O56 0.013(8) 0.023(9) 0.034(9) 0.006(7) -0.004(7) -0.006(7)
O57 0.030(9) 0.030(10) 0.034(9) 0.003(8) 0.001(8) 0.011(8)
O58 0.024(11) 0.023(11) 0.029(11) 0.000 0.015(9) 0.000
O59 0.038(10) 0.035(10) 0.027(9) -0.005(8) 0.005(8) -0.005(8)
O60 0.026(9) 0.029(9) 0.010(8) 0.002(7) -0.003(7) -0.003(7)
O61 0.037(9) 0.044(9) 0.037(9) 0.007(8) 0.000(9) 0.004(9)
O62 0.015(9) 0.037(10) 0.046(10) 0.005(8) -0.007(8) 0.003(7)
O63 0.028(11) 0.020(11) 0.022(10) 0.000 0.000(9) 0.000
O64 0.033(9) 0.038(9) 0.031(8) -0.001(7) 0.018(8) -0.003(8)
O65 0.051(12) 0.058(12) 0.059(12) 0.003(10) 0.015(9) 0.015(9)
O71 0.11(3) 0.06(2) 0.021(14) -0.016(13) 0.025(16) 0.01(2)
O72 0.019(18) 0.11(4) 0.016(16) 0.000 0.000(13) 0.000
O73 0.08(2) 0.035(17) 0.048(17) 0.002(13) -0.021(15) -0.028(16)
O74 0.06(2) 0.10(3) 0.066(19) -0.040(18) 0.01(2) 0.01(3)

loop_
_atom_type_symbol
_atom_type_description
_atom_type_scat_dispersion_real
_atom_type_scat_dispersion_imag
_atom_type_scat_source
W W -0.8490 6.8722 'International Tables Vol C Tables 4.2.6.8 and 6.1.1.4'
P P 0.1023 0.0942 'International Tables Vol C Tables 4.2.6.8 and 6.1.1.4'
Na Na 0.0362 0.0249 'International Tables Vol C Tables 4.2.6.8 and 6.1.1.4'
O O 0.0106 0.0060 'International Tables Vol C Tables 4.2.6.8 and 6.1.1.4'
Li Li -0.0003 0.0001 'International Tables Vol C Tables 4.2.6.8 and 6.1.1.4'
H H 0.0000 0.0000 'International Tables Vol C Tables 4.2.6.8 and 6.1.1.4'

loop_
_geom_angle_atom_site_label_1
_geom_angle_atom_site_label_2
_geom_angle_atom_site_label_3
_geom_angle
_geom_angle_site_symmetry_1
_geom_angle_site_symmetry_3
_geom_angle_publ_flag
O32 W1 O31 98.8(11) . . ?
O32 W1 O19 96.6(10) . . ?
O31 W1 O19 164.4(9) . . ?
O32 W1 O40 99.1(11) . . ?
O31 W1 O40 87.7(12) . . ?
O19 W1 O40 91.9(10) . . ?
O32 W1 O9 97.6(10) . . ?
O31 W1 O9 85.4(10) . . ?
O19 W1 O9 90.6(8) . . ?
O40 W1 O9 162.7(10) . . ?
O32 W1 O20 178.6(10) . . ?
O31 W1 O20 82.2(10) . . ?
O19 W1 O20 82.4(7) . . ?
O40 W1 O20 80.1(9) . . ?
O9 W1 O20 83.3(8) . . ?
O59 W2 O22 97.1(10) . . ?
O59 W2 O19 99.3(10) . . ?
O22 W2 O19 88.9(8) . . ?
O59 W2 O27 93.1(12) . . ?
O22 W2 O27 93.1(9) . . ?
O19 W2 O27 167.1(9) . . ?
O59 W2 O38 97.2(11) . . ?
O22 W2 O38 165.8(10) . . ?
O19 W2 O38 88.6(9) . . ?
O27 W2 O38 86.3(10) . . ?
O59 W2 O33 176.8(10) . . ?
O22 W2 O33 84.6(8) . . ?
O19 W2 O33 83.5(8) . . ?
O27 W2 O33 84.0(9) . . ?
O38 W2 O33 81.2(10) . . ?
O59 W2 Na1 138.6(9) . . ?
O22 W2 Na1 53.8(8) . . ?
O19 W2 Na1 57.0(7) . . ?
O27 W2 Na1 114.7(9) . . ?
O38 W2 Na1 113.7(9) . . ?
O33 W2 Na1 44.4(7) . . ?
O54 W3 O2 99.1(11) . . ?
O54 W3 O40 98.7(11) . . ?
O2 W3 O40 87.6(11) . . ?
O54 W3 O51 95.3(11) . . ?
O2 W3 O51 164.9(9) . . ?
O40 W3 O51 86.0(11) . . ?
O54 W3 O42 97.9(11) . . ?
O2 W3 O42 92.0(9) . . ?
O40 W3 O42 163.3(10) . . ?
O51 W3 O42 90.3(10) . . ?
O54 W3 O11 178.2(11) . . ?
O2 W3 O11 80.0(10) . . ?
O40 W3 O11 79.8(10) . . ?
O51 W3 O11 85.5(10) . . ?
O42 W3 O11 83.7(9) . . ?
O57 W4 O60 97.3(11) . . ?
O57 W4 O55 96.9(11) . . ?
O60 W4 O55 85.3(10) . . ?
O57 W4 O22 96.4(10) . . ?
O60 W4 O22 166.2(10) . . ?
O55 W4 O22 91.8(9) . . ?
O57 W4 O46 97.9(11) . . ?
O60 W4 O46 88.2(11) . . ?
O55 W4 O46 164.5(11) . . ?
O22 W4 O46 91.2(10) . . ?
O57 W4 O13 178.7(10) . . ?
O60 W4 O13 82.9(9) . . ?
O55 W4 O13 81.8(10) . . ?
O22 W4 O13 83.4(8) . . ?
O46 W4 O13 83.4(9) . . ?
O57 W4 Na1 136.8(10) . . ?
O60 W4 Na1 114.9(8) . . ?
O55 W4 Na1 113.0(9) . . ?
O22 W4 Na1 54.1(7) . . ?
O46 W4 Na1 57.6(9) . . ?
O13 W4 Na1 43.9(8) . . ?
O61 W5 O46 95.5(12) . . ?
O61 W5 O8 95.7(11) . . ?
O46 W5 O8 90.2(11) . . ?
O61 W5 O37 98.9(12) . . ?
O46 W5 O37 165.3(11) . . ?
O8 W5 O37 85.5(9) . . ?
O61 W5 O2 100.2(11) . . ?
O46 W5 O2 90.8(9) . . ?
O8 W5 O2 164.0(9) . . ?
O37 W5 O2 89.6(9) . . ?
O61 W5 O7 178.1(13) . . ?
O46 W5 O7 83.0(10) . . ?
O8 W5 O7 83.1(9) . . ?
O37 W5 O7 82.5(9) . . ?
O2 W5 O7 81.1(8) . . ?
O25 W6 O6 96.7(11) . . ?
O25 W6 O9 101.9(10) . . ?
O6 W6 O9 90.7(9) . . ?
O25 W6 O26 96.8(11) . . ?
O6 W6 O26 166.5(8) . . ?
O9 W6 O26 85.9(9) . . ?
O25 W6 O15 98.1(12) . . ?
O6 W6 O15 90.2(12) . . ?
O9 W6 O15 159.7(11) . . ?
O26 W6 O15 88.5(12) . . ?
O25 W6 O1 172.7(10) . . ?
O6 W6 O1 85.1(9) . . ?
O9 W6 O1 85.1(8) . . ?
O26 W6 O1 81.5(9) . . ?
O15 W6 O1 74.8(10) . . ?
O50 W7 O8 102.5(11) . . ?
O50 W7 O52 98.7(11) . . ?
O8 W7 O52 157.6(11) . . ?
O50 W7 O14 99.0(11) . . ?
O8 W7 O14 91.4(10) . . ?
O52 W7 O14 92.3(12) . . ?
O50 W7 O64 95.3(12) . . ?
O8 W7 O64 82.2(10) . . ?
O52 W7 O64 88.9(13) . . ?
O14 W7 O64 165.3(9) . . ?
O50 W7 O3 170.5(11) . . ?
O8 W7 O3 85.3(9) . . ?
O52 W7 O3 72.9(9) . . ?
O14 W7 O3 86.0(10) . . ?
O64 W7 O3 80.3(10) . . ?
O44 W8 O14 97.5(11) . . ?
O44 W8 O4 99.3(12) . . ?
O14 W8 O4 92.3(12) . . ?
O44 W8 O60 102.2(11) . . ?
O14 W8 O60 88.0(9) . . ?
O4 W8 O60 158.2(11) . . ?
O44 W8 O62 97.5(12) . . ?
O14 W8 O62 164.1(9) . . ?
O4 W8 O62 90.5(13) . . ?
O60 W8 O62 83.7(10) . . ?
O44 W8 O24 172.7(11) . . ?
O14 W8 O24 84.0(10) . . ?
O4 W8 O24 73.4(10) . . ?
O60 W8 O24 85.0(9) . . ?
O62 W8 O24 81.8(11) . . ?
O21 W9 O27 101.3(13) . . ?
O21 W9 O35 98.6(14) . . ?
O27 W9 O35 159.8(11) . . ?
O21 W9 O41 98.5(14) . . ?
O27 W9 O41 89.3(11) . . ?
O35 W9 O41 91.1(13) . . ?
O21 W9 O16 95.8(13) . . ?
O27 W9 O16 85.6(11) . . ?
O35 W9 O16 89.1(12) . . ?
O41 W9 O16 165.6(12) . . ?
O21 W9 O17 172.5(12) . . ?
O27 W9 O17 86.1(9) . . ?
O35 W9 O17 74.0(10) . . ?
O41 W9 O17 81.9(12) . . ?
O16 W9 O17 84.3(12) . . ?
O30 W10 O29 98.8(13) . . ?
O30 W10 O45 94.2(12) . . ?
O29 W10 O45 87.1(13) . . ?
O30 W10 O31 104.7(12) . . ?
O29 W10 O31 156.3(12) . . ?
O45 W10 O31 88.3(10) . . ?
O30 W10 O26 99.2(11) . . ?
O29 W10 O26 93.0(12) . . ?
O45 W10 O26 166.4(9) . . ?
O31 W10 O26 86.2(10) . . ?
O30 W10 O5 172.2(11) . . ?
O29 W10 O5 73.5(12) . . ?
O45 W10 O5 85.7(11) . . ?
O31 W10 O5 83.1(10) . . ?
O26 W10 O5 81.3(11) . . ?
O56 W11 O45 96.0(11) . . ?
O56 W11 O53 97.8(12) . . ?
O45 W11 O53 92.4(12) . . ?
O56 W11 O51 102.0(10) . . ?
O45 W11 O51 87.0(10) . . ?
O53 W11 O51 160.1(11) . . ?
O56 W11 O39 95.7(10) . . ?
O45 W11 O39 167.9(9) . . ?
O53 W11 O39 89.1(11) . . ?
O51 W11 O39 87.6(9) . . ?
O56 W11 O28 172.5(11) . . ?
O45 W11 O28 85.3(11) . . ?
O53 W11 O28 74.8(11) . . ?
O51 W11 O28 85.4(9) . . ?
O39 W11 O28 83.5(11) . . ?
O47 W12 O38 101.8(12) . . ?
O47 W12 O12 99.3(11) . . ?
O38 W12 O12 158.9(11) . . ?
O47 W12 O16 95.6(13) . . ?
O38 W12 O16 87.2(12) . . ?
O12 W12 O16 92.5(12) . . ?
O47 W12 O6 97.2(11) . . ?
O38 W12 O6 87.3(10) . . ?
O12 W12 O6 88.4(9) . . ?
O16 W12 O6 166.9(10) . . ?
O47 W12 O49 171.5(12) . . ?
O38 W12 O49 86.7(11) . . ?
O12 W12 O49 72.2(9) . . ?
O16 W12 O49 84.2(13) . . ?
O6 W12 O49 83.7(11) . . ?
O10 W13 O64 97.6(13) . . ?
O10 W13 O36 96.3(13) . . ?
O64 W13 O36 166.1(9) . . ?
O10 W13 O37 103.5(11) . . ?
O64 W13 O37 89.1(10) . . ?
O36 W13 O37 86.6(10) . . ?
O10 W13 O43 97.1(11) . . ?
O64 W13 O43 89.8(12) . . ?
O36 W13 O43 89.6(13) . . ?
O37 W13 O43 159.3(10) . . ?
O10 W13 O48 171.7(10) . . ?
O64 W13 O48 83.3(10) . . ?
O36 W13 O48 83.1(10) . . ?
O37 W13 O48 84.7(9) . . ?
O43 W13 O48 74.6(9) . . ?
O65 W14 O55 102.5(15) . . ?
O65 W14 O62 94.8(14) . . ?
O55 W14 O62 84.7(11) . . ?
O65 W14 O41 100.3(15) . . ?
O55 W14 O41 90.1(12) . . ?
O62 W14 O41 164.7(12) . . ?
O65 W14 O63 98.8(15) . . ?
O55 W14 O63 158.4(12) . . ?
O62 W14 O63 90.2(13) . . ?
O41 W14 O63 89.3(13) . . ?
O65 W14 O34 169.8(14) . . ?
O55 W14 O34 85.9(10) . . ?
O62 W14 O34 80.1(11) . . ?
O41 W14 O34 85.2(12) . . ?
O63 W14 O34 72.5(11) . . ?
O23 W15 O42 103.0(13) . . ?
O23 W15 O18 99.5(13) . . ?
O42 W15 O18 157.4(11) . . ?
O23 W15 O39 96.0(12) . . ?
O42 W15 O39 87.6(10) . . ?
O18 W15 O39 91.9(11) . . ?
O23 W15 O36 97.3(12) . . ?
O42 W15 O36 86.7(10) . . ?
O18 W15 O36 88.8(12) . . ?
O39 W15 O36 166.4(9) . . ?
O23 W15 O58 171.7(13) . . ?
O42 W15 O58 85.2(10) . . ?
O18 W15 O58 72.3(10) . . ?
O39 W15 O58 83.0(11) . . ?
O36 W15 O58 84.3(11) . . ?
O33 P1 O33 112.4(18) 6_565 . ?
O33 P1 O17 109.6(12) 6_565 . ?
O33 P1 O17 109.6(12) . . ?
O33 P1 O49 109.1(12) 6_565 . ?
O33 P1 O49 109.1(12) . . ?
O17 P1 O49 107(2) . . ?
O13 P2 O13 114.7(18) 6_565 . ?
O13 P2 O24 108.8(10) 6_565 . ?
O13 P2 O24 108.8(10) . . ?
O13 P2 O34 109.5(11) 6_565 . ?
O13 P2 O34 109.5(10) . . ?
O24 P2 O34 105.1(18) . . ?
O7 P3 O7 112.9(13) . 6_565 ?
O7 P3 O3 110.6(11) . . ?
O7 P3 O3 110.6(11) 6_565 . ?
O7 P3 O48 107.8(12) . . ?
O7 P3 O48 107.8(12) 6_565 . ?
O3 P3 O48 106.9(14) . . ?
O28 P4 O11 111.6(13) . . ?
O28 P4 O11 111.6(13) . 6_565 ?
O11 P4 O11 106(2) . 6_565 ?
O28 P4 O58 108(2) . . ?
O11 P4 O58 109.4(11) . . ?
O11 P4 O58 109.4(11) 6_565 . ?
O1 P5 O5 106.5(18) . . ?
O1 P5 O20 110.9(10) . . ?
O5 P5 O20 110.5(11) . . ?
O1 P5 O20 110.9(10) . 6_565 ?
O5 P5 O20 110.5(11) . 6_565 ?
O20 P5 O20 107.6(17) . 6_565 ?
O13 Na1 O33 74.9(11) . . ?
O13 Na1 O7 72.9(10) . . ?
O33 Na1 O7 147.4(16) . . ?
O13 Na1 O20 145.7(13) . . ?
O33 Na1 O20 71.0(8) . . ?
O7 Na1 O20 140.1(16) . . ?
O13 Na1 O11 143.1(11) . . ?
O33 Na1 O11 140.7(14) . . ?
O7 Na1 O11 70.4(10) . . ?
O20 Na1 O11 70.0(11) . . ?
O13 Na1 Na1 86.8(7) . 6_565 ?
O33 Na1 Na1 85.9(8) . 6_565 ?
O7 Na1 Na1 86.9(7) . 6_565 ?
O20 Na1 Na1 86.6(8) . 6_565 ?
O11 Na1 Na1 86.8(7) . 6_565 ?
O13 Na1 O22 58.3(9) . . ?
O33 Na1 O22 58.6(9) . . ?
O7 Na1 O22 107.2(12) . . ?
O20 Na1 O22 105.4(10) . . ?
O11 Na1 O22 139.0(12) . . ?
Na1 Na1 O22 134.2(7) 6_565 . ?
O13 Na1 W4 35.5(6) . . ?
O33 Na1 W4 79.7(10) . . ?
O7 Na1 W4 77.5(9) . . ?
O20 Na1 W4 137.2(10) . . ?
O11 Na1 W4 135.2(10) . . ?
Na1 Na1 W4 122.3(4) 6_565 . ?
O22 Na1 W4 31.8(5) . . ?
O13 Na1 W2 78.2(9) . . ?
O33 Na1 W2 36.5(6) . . ?
O7 Na1 W2 137.3(12) . . ?
O20 Na1 W2 77.1(7) . . ?
O11 Na1 W2 134.3(11) . . ?
Na1 Na1 W2 122.4(4) 6_565 . ?
O22 Na1 W2 30.2(5) . . ?
W4 Na1 W2 61.0(5) . . ?
P5 O1 W6 126.8(8) . . ?
P5 O1 W6 126.8(8) . 6_565 ?
W6 O1 W6 93.8(9) . 6_565 ?
W3 O2 W5 156.0(11) . . ?
P3 O3 W7 127.7(9) . 6_565 ?
P3 O3 W7 127.7(9) . . ?
W7 O3 W7 94.1(11) 6_565 . ?
W8 O4 W8 119.7(18) 6_565 . ?
P5 O5 W10 126.7(10) . . ?
P5 O5 W10 126.7(10) . 6_565 ?
W10 O5 W10 94.3(13) . 6_565 ?
W6 O6 W12 160.4(10) . . ?
P3 O7 W5 131.9(10) . . ?
P3 O7 Na1 126.6(11) . . ?
W5 O7 Na1 101.5(9) . . ?
W7 O8 W5 155.6(14) . . ?
W6 O9 W1 152.6(12) . . ?
P4 O11 W3 126.9(18) . . ?
P4 O11 Na1 130.0(15) . . ?
W3 O11 Na1 103.0(11) . . ?
W12 O12 W12 118.2(13) 6_565 . ?
P2 O13 W4 133.5(14) . . ?
P2 O13 Na1 125.8(13) . . ?
W4 O13 Na1 100.6(10) . . ?
W8 O14 W7 163.0(11) . . ?
W6 O15 W6 116.3(17) . 6_565 ?
W12 O16 W9 148.0(16) . . ?
P1 O17 W9 125.2(10) . . ?
P1 O17 W9 125.2(10) . 6_565 ?
W9 O17 W9 93.9(11) . 6_565 ?
W15 O18 W15 120.5(16) 6_565 . ?
W2 O19 W1 161.8(10) . . ?
P5 O20 W1 128.2(12) . . ?
P5 O20 Na1 129.5(13) . . ?
W1 O20 Na1 102.2(10) . . ?
W2 O22 W4 158.1(13) . . ?
W2 O22 Na1 96.0(9) . . ?
W4 O22 Na1 94.1(9) . . ?
P2 O24 W8 126.2(10) . 6_565 ?
P2 O24 W8 126.2(10) . . ?
W8 O24 W8 93.4(11) 6_565 . ?
W6 O26 W10 148.1(11) . . ?
W9 O27 W2 150.5(13) . . ?
P4 O28 W11 126.3(11) . 6_565 ?
P4 O28 W11 126.3(11) . . ?
W11 O28 W11 92.9(13) 6_565 . ?
W10 O29 W10 118.8(19) 6_565 . ?
W1 O31 W10 153.0(15) . . ?
P1 O33 W2 132.9(13) . . ?
P1 O33 Na1 127.8(14) . . ?
W2 O33 Na1 99.1(10) . . ?
P2 O34 W14 127.7(8) . . ?
P2 O34 W14 127.7(8) . 6_565 ?
W14 O34 W14 95.5(12) . 6_565 ?
W9 O35 W9 118.0(16) 6_565 . ?
W13 O36 W15 161.2(14) . . ?
W13 O37 W5 147.4(14) . . ?
W12 O38 W2 149.3(16) . . ?
W15 O39 W11 147.7(12) . . ?
W3 O40 W1 164.3(17) . . ?
W14 O41 W9 161.0(18) . . ?
W15 O42 W3 149.2(13) . . ?
W13 O43 W13 117.2(14) 6_565 . ?
W11 O45 W10 160.9(13) . . ?
W5 O46 W4 166.8(16) . . ?
P3 O48 W13 125.1(10) . . ?
P3 O48 W13 125.1(10) . 6_565 ?
W13 O48 W13 93.6(11) . 6_565 ?
P1 O49 W12 125.2(11) . 6_565 ?
P1 O49 W12 125.2(11) . . ?
W12 O49 W12 97.3(15) 6_565 . ?
W3 O51 W11 146.3(13) . . ?
W7 O52 W7 119.7(16) . 6_565 ?
W11 O53 W11 117.1(17) . 6_565 ?
W14 O55 W4 152.4(15) . . ?
P4 O58 W15 126.2(11) . . ?
P4 O58 W15 126.2(11) . 6_565 ?
W15 O58 W15 94.8(12) . 6_565 ?
W4 O60 W8 151.6(13) . . ?
W14 O62 W8 151.0(14) . . ?
W14 O63 W14 119.1(18) 6_565 . ?
W13 O64 W7 149.0(12) . . ?

loop_
_geom_bond_atom_site_label_1
_geom_bond_atom_site_label_2
_geom_bond_distance
_geom_bond_site_symmetry_2
_geom_bond_publ_flag
W1 O32 1.72(2) . ?
W1 O31 1.83(3) . ?
W1 O19 1.91(3) . ?
W1 O40 1.91(2) . ?
W1 O9 1.94(2) . ?
W1 O20 2.22(2) . ?
W2 O59 1.78(3) . ?
W2 O22 1.87(2) . ?
W2 O19 1.88(3) . ?
W2 O27 1.92(2) . ?
W2 O38 1.95(3) . ?
W2 O33 2.22(2) . ?
W2 Na1 3.69(3) . ?
W3 O54 1.71(3) . ?
W3 O2 1.85(2) . ?
W3 O40 1.85(2) . ?
W3 O51 1.90(2) . ?
W3 O42 1.95(2) . ?
W3 O11 2.21(2) . ?
W4 O57 1.76(2) . ?
W4 O60 1.87(2) . ?
W4 O55 1.95(3) . ?
W4 O22 1.95(2) . ?
W4 O46 1.95(2) . ?
W4 O13 2.180(18) . ?
W4 Na1 3.69(3) . ?
W5 O61 1.73(2) . ?
W5 O46 1.80(2) . ?
W5 O8 1.90(2) . ?
W5 O37 1.93(2) . ?
W5 O2 1.97(2) . ?
W5 O7 2.190(17) . ?
W6 O25 1.75(2) . ?
W6 O6 1.79(2) . ?
W6 O9 1.84(2) . ?
W6 O26 1.94(2) . ?
W6 O15 1.949(18) . ?
W6 O1 2.267(17) . ?
W7 O50 1.70(2) . ?
W7 O8 1.85(2) . ?
W7 O52 1.912(15) . ?
W7 O14 1.98(2) . ?
W7 O64 2.04(3) . ?
W7 O3 2.26(2) . ?
W8 O44 1.69(3) . ?
W8 O14 1.861(19) . ?
W8 O4 1.901(17) . ?
W8 O60 1.91(2) . ?
W8 O62 2.00(3) . ?
W8 O24 2.258(19) . ?
W9 O21 1.71(3) . ?
W9 O27 1.88(2) . ?
W9 O35 1.937(17) . ?
W9 O41 1.95(3) . ?
W9 O16 1.95(3) . ?
W9 O17 2.27(2) . ?
W10 O30 1.74(3) . ?
W10 O29 1.925(19) . ?
W10 O45 1.94(2) . ?
W10 O31 1.95(3) . ?
W10 O26 1.952(19) . ?
W10 O5 2.26(2) . ?
W11 O56 1.74(2) . ?
W11 O45 1.92(2) . ?
W11 O53 1.939(18) . ?
W11 O51 1.94(2) . ?
W11 O39 1.98(2) . ?
W11 O28 2.28(3) . ?
W12 O47 1.71(2) . ?
W12 O38 1.88(3) . ?
W12 O12 1.931(13) . ?
W12 O16 1.94(3) . ?
W12 O6 2.05(2) . ?
W12 O49 2.21(3) . ?
W13 O10 1.77(2) . ?
W13 O64 1.86(3) . ?
W13 O36 1.89(3) . ?
W13 O37 1.89(2) . ?
W13 O43 1.934(15) . ?
W13 O48 2.27(2) . ?
W14 O65 1.71(3) . ?
W14 O55 1.83(2) . ?
W14 O62 1.90(3) . ?
W14 O41 1.91(3) . ?
W14 O63 1.919(17) . ?
W14 O34 2.23(2) . ?
W15 O23 1.70(3) . ?
W15 O42 1.86(2) . ?
W15 O18 1.908(15) . ?
W15 O39 1.94(2) . ?
W15 O36 1.97(3) . ?
W15 O58 2.25(2) . ?
P1 O33 1.47(2) 6_565 ?
P1 O33 1.47(2) . ?
P1 O17 1.58(3) . ?
P1 O49 1.63(4) . ?
P2 O13 1.50(2) 6_565 ?
P2 O13 1.50(2) . ?
P2 O24 1.56(3) . ?
P2 O34 1.57(3) . ?
P3 O7 1.523(17) . ?
P3 O7 1.523(17) 6_565 ?
P3 O3 1.54(3) . ?
P3 O48 1.59(3) . ?
P4 O28 1.50(4) . ?
P4 O11 1.58(3) . ?
P4 O11 1.58(3) 6_565 ?
P4 O58 1.58(3) . ?
P5 O1 1.53(3) . ?
P5 O5 1.55(4) . ?
P5 O20 1.56(2) . ?
P5 O20 1.56(2) 6_565 ?
Na1 O13 2.60(4) . ?
Na1 O33 2.62(3) . ?
Na1 O7 2.62(3) . ?
Na1 O20 2.63(4) . ?
Na1 O11 2.65(5) . ?
Na1 Na1 2.82(6) 6_565 ?
Na1 O22 3.00(4) . ?
